data_2007805
loop_
_publ_author_name
'Cotton, F. Albert'
'Daniels, Lee M.'
'Pascual, Isabel'

_publ_section_title
;
 Ferrocenium Tetrachloroferrate Revisited, and Ferrocenium
 Tetrachloroaluminate
;
_journal_issue 11
_journal_name_full 'Acta Crystallographica Section C'
_journal_page_first 1575
_journal_page_last 1578
_journal_paper_doi 10.1107/S0108270198007215
_journal_volume 54
_journal_year 1998
_chemical_formula_iupac '[Fe (C5H5)2] [AlCl4]'
_chemical_formula_moiety 'C10 H10 Fe, Al Cl4'
_chemical_formula_sum 'C10 H10 Al Cl4 Fe'
_chemical_formula_weight 354.81
_chemical_name_systematic
;
 ferrocenium tetrochloroaluminate
;
_space_group_IT_number 62
_symmetry_cell_setting orthorhombic
_symmetry_space_group_name_Hall '-P 2ac 2n'
_symmetry_space_group_name_H-M 'P n m a'
_audit_creation_method SHELXL93
_cell_angle_alpha 90.00
_cell_angle_beta 90.00
_cell_angle_gamma 90.00
_cell_formula_units_Z 4
_cell_length_a 13.788(6)
_cell_length_b 8.643(2)
_cell_length_c 12.009(6)
_cell_measurement_reflns_used 250
_cell_measurement_temperature 213(2)
_cell_measurement_theta_max 20.8
_cell_measurement_theta_min 9.1
_cell_volume 1431.1(10)
_computing_cell_refinement MADNES
_computing_data_collection 'MADNES (Pflugrath & Messerschmidt, 1992)'
_computing_data_reduction 'SHELXTL (Sheldrick, 1996)'
_computing_molecular_graphics SHELXTL
_computing_publication_material SHELXL93
_computing_structure_refinement 'SHELXL93 (Sheldrick, 1993)'
_computing_structure_solution SHELXTL
_diffrn_ambient_temperature 213(2)
_diffrn_measurement_device 'Nonius FAST'
_diffrn_measurement_method \w
_diffrn_radiation_monochromator graphite
_diffrn_radiation_source 'fine-focus sealed tube'
_diffrn_radiation_type MoK\a
_diffrn_radiation_wavelength 0.71073
_diffrn_reflns_av_R_equivalents 0.055
_diffrn_reflns_av_sigmaI/netI 0.033
_diffrn_reflns_limit_h_max 16
_diffrn_reflns_limit_h_min -16
_diffrn_reflns_limit_k_max 10
_diffrn_reflns_limit_k_min -10
_diffrn_reflns_limit_l_max 11
_diffrn_reflns_limit_l_min -14
_diffrn_reflns_number 6947
_diffrn_reflns_theta_max 25.08
_diffrn_reflns_theta_min 2.25
_exptl_absorpt_coefficient_mu 1.831
_exptl_absorpt_correction_T_max 0.717
_exptl_absorpt_correction_T_min 0.591
_exptl_absorpt_correction_type multi-scan
_exptl_absorpt_process_details '(Blessing, 1995)'
_exptl_crystal_colour 'dark blue'
_exptl_crystal_density_diffrn 1.647
_exptl_crystal_density_meas ?
_exptl_crystal_description block
_exptl_crystal_F_000 708
_exptl_crystal_size_max 0.27
_exptl_crystal_size_mid 0.21
_exptl_crystal_size_min 0.19
_refine_diff_density_max 0.939
_refine_diff_density_min -0.492
_refine_ls_extinction_method none
_refine_ls_goodness_of_fit_all 1.146
_refine_ls_goodness_of_fit_obs 1.159
_refine_ls_hydrogen_treatment noref
_refine_ls_matrix_type full
_refine_ls_number_parameters 82
_refine_ls_number_reflns 1351
_refine_ls_number_restraints 0
_refine_ls_restrained_S_all 1.146
_refine_ls_restrained_S_obs 1.159
_refine_ls_R_factor_all 0.073
_refine_ls_R_factor_obs 0.059
_refine_ls_shift/esd_max 0.001
_refine_ls_shift/esd_mean 0.000
_refine_ls_structure_factor_coef Fsqd
_refine_ls_weighting_details 'w = 1/[\s^2^(Fo^2^)+(0.05P)^2^+5.1P] where P=(Fo^2^+2Fc^2^)/3'
_refine_ls_weighting_scheme calc
_refine_ls_wR_factor_all 0.144
_refine_ls_wR_factor_obs 0.134
_reflns_number_observed 1146
_reflns_number_total 1351
_reflns_observed_criterion I>2\s(I)
_cod_data_source_file fg1462.cif
_cod_data_source_block II
_cod_depositor_comments
;
The following automatic conversions were performed:

'_exptl_crystal_density_meas' value 'not measured' was changed to '?'
- the value is perceived as not measured.

Automatic conversion script
Id: cif_fix_values 3008 2015-01-20 13:52:24Z robertas 

The following automatic conversions were performed:

'_refine_ls_weighting_scheme' value 'calc w =
1/[\s^2^(Fo^2^)+(0.05P)^2^+5.1P] where P=(Fo^2^+2Fc^2^)/3' was
changed to 'calc'. New tag '_refine_ls_weighting_details' was
created. The value of the new tag was set to 'w =
1/[\s^2^(Fo^2^)+(0.05P)^2^+5.1P] where P=(Fo^2^+2Fc^2^)/3'.

Automatic conversion script
Id: cif_fix_values 3143 2015-03-26 13:38:13Z robertas 
;
_cod_database_code 2007805

loop_
_symmetry_equiv_pos_as_xyz
'x, y, z'
'-x+1/2, -y, z+1/2'
'-x, y+1/2, -z'
'x+1/2, -y+1/2, -z+1/2'
'-x, -y, -z'
'x-1/2, y, -z-1/2'
'x, -y-1/2, z'
'-x-1/2, y-1/2, z-1/2'

loop_
_atom_site_aniso_label
_atom_site_aniso_U_11
_atom_site_aniso_U_22
_atom_site_aniso_U_33
_atom_site_aniso_U_12
_atom_site_aniso_U_13
_atom_site_aniso_U_23
Fe 0.0364(5) 0.0299(5) 0.0250(5) 0.000 -0.0009(4) 0.000
C1 0.089(5) 0.108(6) 0.023(3) -0.048(4) -0.010(3) 0.012(3)
C2 0.125(7) 0.063(4) 0.034(3) 0.040(4) -0.019(4) 0.006(3)
C3 0.052(6) 0.142(12) 0.067(7) 0.000 -0.011(5) 0.000
C4 0.058(3) 0.068(4) 0.046(3) -0.017(3) -0.018(3) -0.004(3)
C5 0.088(5) 0.052(3) 0.034(3) 0.005(3) -0.005(3) -0.017(3)
C6 0.074(6) 0.089(7) 0.029(4) 0.000 0.007(4) 0.000
Al 0.0387(11) 0.0316(11) 0.0479(13) 0.000 0.0008(9) 0.000
Cl1 0.077(2) 0.100(2) 0.0439(13) 0.000 -0.0044(11) 0.000
Cl2 0.0383(11) 0.0502(12) 0.120(2) 0.000 0.0044(11) 0.000
Cl3 0.0686(10) 0.0609(10) 0.0957(14) 0.0091(8) 0.0043(9) -0.0333(10)

loop_
_atom_site_label
_atom_site_fract_x
_atom_site_fract_y
_atom_site_fract_z
_atom_site_U_iso_or_equiv
_atom_site_thermal_displace_type
_atom_site_calc_flag
_atom_site_refinement_flags
_atom_site_occupancy
_atom_site_disorder_group
_atom_site_type_symbol
Fe 0.00870(7) 0.2500 0.75102(7) 0.0305(3) Uani d S 1 . Fe
C1 -0.0217(5) 0.1686(8) 0.9084(4) 0.073(2) Uani d . 1 . C
H1 -0.0743(5) 0.1040(8) 0.9261(4) 0.088 Uiso calc R 1 . H
C2 0.0694(6) 0.1220(8) 0.8779(5) 0.074(2) Uani d . 1 . C
H2 0.0901(6) 0.0189(8) 0.8707(5) 0.089 Uiso calc R 1 . H
C3 0.1250(7) 0.2500 0.8596(9) 0.087(4) Uani d S 1 . C
H3 0.1905(7) 0.2500 0.8381(9) 0.104 Uiso calc SR 1 . H
C4 -0.0908(4) 0.1691(7) 0.6346(5) 0.057(2) Uani d . 1 . C
H4 -0.1442(4) 0.1051(7) 0.6502(5) 0.069 Uiso calc R 1 . H
C5 0.0029(5) 0.1195(8) 0.6072(4) 0.058(2) Uani d . 1 . C
H5 0.0234(5) 0.0161(8) 0.6017(4) 0.069 Uiso calc R 1 . H
C6 0.0610(7) 0.2500 0.5895(7) 0.064(2) Uani d S 1 . C
H6 0.1269(7) 0.2500 0.5693(7) 0.077 Uiso calc SR 1 . H
Al 0.2089(2) 0.2500 0.2133(2) 0.0394(5) Uani d S 1 . Al
Cl1 0.2682(2) 0.2500 0.3761(2) 0.0739(7) Uani d S 1 . Cl
Cl2 0.05505(14) 0.2500 0.2257(2) 0.0695(7) Uani d S 1 . Cl
Cl3 0.25522(12) 0.0491(2) 0.1262(2) 0.0750(6) Uani d . 1 . Cl

loop_
_atom_type_symbol
_atom_type_description
_atom_type_scat_dispersion_real
_atom_type_scat_dispersion_imag
_atom_type_scat_source
C C 0.0033 0.0016 'International Tables Vol C Tables 4.2.6.8 and 6.1.1.4'
H H 0.0000 0.0000 'International Tables Vol C Tables 4.2.6.8 and 6.1.1.4'
Al Al 0.0645 0.0514 'International Tables Vol C Tables 4.2.6.8 and 6.1.1.4'
Cl Cl 0.1484 0.1585 'International Tables Vol C Tables 4.2.6.8 and 6.1.1.4'
Fe Fe 0.3463 0.8444 'International Tables Vol C Tables 4.2.6.8 and 6.1.1.4'

loop_
_geom_angle_atom_site_label_1
_geom_angle_atom_site_label_2
_geom_angle_atom_site_label_3
_geom_angle_site_symmetry_1
_geom_angle_site_symmetry_3
_geom_angle
C1 Fe C1 7_565 . 39.9(4)
C1 Fe C2 7_565 7_565 38.8(3)
C1 Fe C2 . 7_565 65.6(2)
C2 Fe C2 7_565 . 64.9(4)
C1 Fe C5 7_565 . 161.2(3)
C1 Fe C5 . . 125.0(3)
C2 Fe C5 7_565 . 158.1(3)
C2 Fe C5 . . 109.9(3)
C5 Fe C5 . 7_565 66.2(4)
C1 Fe C3 . . 65.1(3)
C2 Fe C3 . . 38.6(3)
C5 Fe C3 . . 123.9(3)
C1 Fe C6 . . 158.6(2)
C2 Fe C6 . . 123.5(3)
C5 Fe C6 . . 39.6(2)
C3 Fe C6 . . 108.7(4)
C1 Fe C4 7_565 . 126.7(3)
C1 Fe C4 . . 111.6(2)
C2 Fe C4 7_565 . 161.0(3)
C2 Fe C4 . . 125.8(3)
C5 Fe C4 . . 39.5(2)
C5 Fe C4 7_565 . 66.2(2)
C3 Fe C4 . . 159.4(2)
C6 Fe C4 . . 66.4(3)
C4 Fe C4 . 7_565 39.3(3)
C2 C1 C1 . 7_565 107.1(5)
C2 C1 Fe . . 70.6(3)
C1 C1 Fe 7_565 . 70.0(2)
C3 C2 C1 . . 108.7(7)
C3 C2 Fe . . 71.0(5)
C1 C2 Fe . . 70.6(3)
C2 C3 C2 . 7_565 108.4(9)
C2 C3 Fe . . 70.4(5)
C4 C4 C5 7_565 . 107.8(4)
C4 C4 Fe 7_565 . 70.4(2)
C5 C4 Fe . . 69.6(3)
C6 C5 C4 . . 108.5(6)
C6 C5 Fe . . 70.4(4)
C4 C5 Fe . . 70.9(3)
C5 C6 C5 . 7_565 107.4(8)
C5 C6 Fe . . 70.0(4)
Cl1 Al Cl3 . . 109.75(10)
Cl3 Al Cl3 . 7_565 109.6(2)
Cl1 Al Cl2 . . 108.67(15)
Cl3 Al Cl2 . . 109.53(9)

loop_
_geom_bond_atom_site_label_1
_geom_bond_atom_site_label_2
_geom_bond_site_symmetry_2
_geom_bond_distance
_geom_bond_publ_flag
Fe C1 . 2.060(5) ?
Fe C2 . 2.060(6) ?
Fe C3 . 2.067(10) ?
Fe C4 . 2.080(5) ?
Fe C5 . 2.064(5) ?
Fe C6 . 2.070(8) ?
C1 C1 7_565 1.406(15) ?
C1 C2 . 1.368(9) ?
C2 C3 . 1.364(10) ?
C4 C4 7_565 1.398(12) ?
C4 C5 . 1.401(8) ?
C5 C6 . 1.399(8) ?
Al Cl1 . 2.119(3) ?
Al Cl3 . 2.125(2) ?
Al Cl2 . 2.127(3) ?
